data_7714278
loop_
_publ_author_name
'Takao, Toshihiro'
'Shimogawa, Ryuichi'
'Fujita, Ryosuke'
'Egawa, Shu'

_publ_section_title
;
 Synthesis of Diruthenium \m-\h4-\a-Diimine Complex via Dehydrogenative
 Coupling of Cyclic Amines and Its Role in Dehydrogenative Oxidation of
 Pyrrolidine
;
_journal_name_full 'Dalton Transactions'
_journal_paper_doi 10.1039/D3DT03187J
_journal_year 2023
_chemical_formula_sum 'C46 H76 N2 Ru2'
_chemical_formula_weight 859.22
_space_group_crystal_system monoclinic
_space_group_IT_number 14
_space_group_name_Hall '-P 2yn'
_space_group_name_H-M_alt 'P 1 21/n 1'
_atom_sites_solution_hydrogens mixed
_audit_creation_method SHELXL-2014/7
_audit_update_record
;
2023-09-21 deposited with the CCDC.	2023-10-19 downloaded from the CCDC.
;
_cell_angle_alpha 90
_cell_angle_beta 102.3070(10)
_cell_angle_gamma 90
_cell_formula_units_Z 4
_cell_length_a 18.4357(8)
_cell_length_b 11.3913(6)
_cell_length_c 20.9382(10)
_cell_measurement_reflns_used 42825
_cell_measurement_temperature 123(2)
_cell_measurement_theta_max 27.463
_cell_measurement_theta_min 3.066
_cell_volume 4296.1(4)
_computing_cell_refinement 'RAPID AUTO (Rigaku, 2006)'
_computing_data_collection 'RAPID AUTO (Rigaku, 2006)'
_computing_data_reduction 'RAPID AUTO (Rigaku, 2006)'
_computing_molecular_graphics 'ORTEX (P.McArdle, 1995)'
_computing_publication_material 'SHELXL-2014/7 (Sheldrick, 2014)'
_computing_structure_refinement 'SHELXL-2014/7 (Sheldrick, 2014)'
_computing_structure_solution 'SHELXT-2014/5 (Sheldrick, 2014)'
_diffrn_ambient_temperature 123(2)
_diffrn_detector_area_resol_mean 10
_diffrn_measured_fraction_theta_full 0.997
_diffrn_measured_fraction_theta_max 0.995
_diffrn_measurement_device_type 'Rigaku R-AXIS RAPID Imaging Plate'
_diffrn_measurement_method \w
_diffrn_radiation_type MoK\a
_diffrn_radiation_wavelength 0.71069
_diffrn_reflns_av_R_equivalents 0.1012
_diffrn_reflns_av_unetI/netI 0.0786
_diffrn_reflns_Laue_measured_fraction_full 0.997
_diffrn_reflns_Laue_measured_fraction_max 0.995
_diffrn_reflns_limit_h_max 23
_diffrn_reflns_limit_h_min -23
_diffrn_reflns_limit_k_max 14
_diffrn_reflns_limit_k_min -14
_diffrn_reflns_limit_l_max 26
_diffrn_reflns_limit_l_min -27
_diffrn_reflns_number 41821
_diffrn_reflns_point_group_measured_fraction_full 0.997
_diffrn_reflns_point_group_measured_fraction_max 0.995
_diffrn_reflns_theta_full 25.240
_diffrn_reflns_theta_max 27.463
_diffrn_reflns_theta_min 3.066
_diffrn_source 'Rigaku Rotating Anode Ultrax18'
_exptl_absorpt_coefficient_mu 0.735
_exptl_absorpt_correction_T_max 1.0000
_exptl_absorpt_correction_T_min 0.5772
_exptl_absorpt_correction_type empirical
_exptl_absorpt_process_details 'ABSCOR (T. Higashi, 2001)'
_exptl_crystal_colour orange
_exptl_crystal_density_diffrn 1.328
_exptl_crystal_density_meas ?
_exptl_crystal_description block
_exptl_crystal_F_000 1816
_exptl_crystal_size_max 0.176
_exptl_crystal_size_mid 0.162
_exptl_crystal_size_min 0.150
_refine_diff_density_max 0.858
_refine_diff_density_min -0.928
_refine_diff_density_rms 0.108
_refine_ls_extinction_method none
_refine_ls_goodness_of_fit_ref 1.040
_refine_ls_hydrogen_treatment mixed
_refine_ls_matrix_type full
_refine_ls_number_parameters 478
_refine_ls_number_reflns 9764
_refine_ls_number_restraints 0
_refine_ls_restrained_S_all 1.040
_refine_ls_R_factor_all 0.0753
_refine_ls_R_factor_gt 0.0466
_refine_ls_shift/su_max 0.002
_refine_ls_shift/su_mean 0.000
_refine_ls_structure_factor_coef Fsqd
_refine_ls_weighting_details 'w=1/[\s^2^(Fo^2^)+(0.0342P)^2^] where P=(Fo^2^+2Fc^2^)/3'
_refine_ls_weighting_scheme calc
_refine_ls_wR_factor_gt 0.0910
_refine_ls_wR_factor_ref 0.1021
_reflns_Friedel_coverage 0.000
_reflns_number_gt 6804
_reflns_number_total 9764
_reflns_threshold_expression 'I > 2\s(I)'
_cod_data_source_file d3dt03187j5.cif
_cod_data_source_block 7c
_cod_depositor_comments
;
The following automatic conversions were performed:

data item '_exptl_absorpt_correction_type' value 'Empirical' was
changed to 'empirical' in accordance with the
/home/data/users/saulius/crontab/automatic-downloads/rss-feeds/RSC/lib/dictionaries/cif_core.dic
dictionary named 'cif_core.dic' version 2.4.2 last updated on
2011-04-26.

data item '_exptl_crystal_density_meas' value 'not measured' was
changed to '?' -- the value is perceived as not measured.

Automatic conversion script
Id: cif_fix_values 8170 2020-07-09 18:12:32Z antanas 
;
_cod_original_sg_symbol_H-M 'P 21/n'
_cod_database_code 7714278
_shelx_shelxl_version_number 2014/7
_shelx_space_group_comment
;
The symmetry employed for this shelxl refinement is uniquely defined
by the following loop, which should always be used as a source of
symmetry information in preference to the above space-group names.
They are only intended as comments.
;
_shelx_estimated_absorpt_t_min 0.882
_shelx_estimated_absorpt_t_max 0.898

loop_
_space_group_symop_operation_xyz
'x, y, z'
'x+1/2, -y+1/2, z+1/2'
'-x, -y, -z'
'-x-1/2, y-1/2, -z-1/2'

loop_
_atom_site_label
_atom_site_type_symbol
_atom_site_fract_x
_atom_site_fract_y
_atom_site_fract_z
_atom_site_U_iso_or_equiv
_atom_site_adp_type
_atom_site_occupancy
_atom_site_site_symmetry_order
_atom_site_calc_flag
_atom_site_refinement_flags_posn
_atom_site_refinement_flags_adp
_atom_site_refinement_flags_occupancy
_atom_site_disorder_assembly
_atom_site_disorder_group
Ru1 Ru 0.45899(2) 0.80326(2) 0.70575(2) 0.02163(8) Uani 1 1 d . . . . .
Ru2 Ru 0.54089(2) 0.63121(2) 0.79959(2) 0.02158(8) Uani 1 1 d . . . . .
N1 N 0.45200(14) 0.7468(2) 0.79799(14) 0.0232(6) Uani 1 1 d . . . . .
C1 C 0.51115(17) 0.7838(3) 0.84876(16) 0.0233(7) Uani 1 1 d . . . . .
C2 C 0.50385(19) 0.7741(3) 0.91997(17) 0.0278(8) Uani 1 1 d . . . . .
H2A H 0.5535 0.7852 0.9487 0.033 Uiso 1 1 calc R U . . .
H2B H 0.4869 0.6938 0.9276 0.033 Uiso 1 1 calc R U . . .
C3 C 0.44963(19) 0.8635(3) 0.93958(18) 0.0315(9) Uani 1 1 d . . . . .
H3A H 0.4613 0.8725 0.9877 0.038 Uiso 1 1 calc R U . . .
H3B H 0.4568 0.9407 0.9202 0.038 Uiso 1 1 calc R U . . .
C4 C 0.36867(19) 0.8268(3) 0.91734(18) 0.0346(9) Uani 1 1 d . . . . .
H4A H 0.3370 0.8870 0.9320 0.042 Uiso 1 1 calc R U . . .
H4B H 0.3611 0.7521 0.9392 0.042 Uiso 1 1 calc R U . . .
C5 C 0.34262(19) 0.8104(3) 0.84312(18) 0.0319(9) Uani 1 1 d . . . . .
H5A H 0.2885 0.7952 0.8329 0.038 Uiso 1 1 calc R U . . .
H5B H 0.3514 0.8842 0.8210 0.038 Uiso 1 1 calc R U . . .
C6 C 0.38168(17) 0.7101(3) 0.81573(17) 0.0262(8) Uani 1 1 d . . . . .
H6A H 0.3924 0.6466 0.8487 0.031 Uiso 1 1 calc R U . . .
H6B H 0.3479 0.6779 0.7765 0.031 Uiso 1 1 calc R U . . .
N2 N 0.53770(14) 0.9113(2) 0.76620(14) 0.0240(6) Uani 1 1 d . . . . .
C7 C 0.54987(17) 0.8898(3) 0.83150(17) 0.0233(8) Uani 1 1 d . . . . .
C8 C 0.59541(18) 0.9620(3) 0.87636(17) 0.0276(8) Uani 1 1 d . . . . .
H8 H 0.6024 0.9456 0.9217 0.033 Uiso 1 1 calc R U . . .
C9 C 0.63074(18) 1.0577(3) 0.85570(18) 0.0288(8) Uani 1 1 d . . . . .
C10 C 0.62096(18) 1.0744(3) 0.78872(18) 0.0288(8) Uani 1 1 d . . . . .
H10 H 0.6460 1.1367 0.7723 0.035 Uiso 1 1 calc R U . . .
C11 C 0.57516(18) 1.0011(3) 0.74607(18) 0.0268(8) Uani 1 1 d . . . . .
H11 H 0.5696 1.0140 0.7005 0.032 Uiso 1 1 calc R U . . .
C12 C 0.6769(2) 1.1408(3) 0.9039(2) 0.0376(10) Uani 1 1 d . . . . .
H12A H 0.6616 1.2218 0.8923 0.056 Uiso 1 1 calc R U . . .
H12B H 0.7295 1.1312 0.9028 0.056 Uiso 1 1 calc R U . . .
H12C H 0.6697 1.1235 0.9480 0.056 Uiso 1 1 calc R U . . .
C13 C 0.38233(18) 0.9323(3) 0.64915(17) 0.0279(8) Uani 1 1 d . . . . .
C14 C 0.34654(18) 0.8227(3) 0.65127(17) 0.0280(8) Uani 1 1 d . . . . .
H14 H 0.3055 0.8113 0.6714 0.034 Uiso 1 1 calc R U . . .
C15 C 0.37880(17) 0.7308(3) 0.61974(17) 0.0239(8) Uani 1 1 d . . . . .
C16 C 0.44266(17) 0.7877(3) 0.59900(16) 0.0234(8) Uani 1 1 d . . . . .
C17 C 0.44151(18) 0.9069(3) 0.61705(16) 0.0254(8) Uani 1 1 d . . . . .
H17 H 0.4761 0.9637 0.6088 0.030 Uiso 1 1 calc R U . . .
C18 C 0.35386(19) 1.0534(3) 0.66236(18) 0.0305(8) Uani 1 1 d . . . . .
C19 C 0.3288(2) 1.0586(3) 0.72700(18) 0.0373(9) Uani 1 1 d . . . . .
H19A H 0.3080 1.1363 0.7322 0.056 Uiso 1 1 calc R U . . .
H19B H 0.3714 1.0443 0.7631 0.056 Uiso 1 1 calc R U . . .
H19C H 0.2908 0.9985 0.7274 0.056 Uiso 1 1 calc R U . . .
C20 C 0.2883(3) 1.0790(4) 0.6066(2) 0.0644(15) Uani 1 1 d . . . . .
H20A H 0.2710 1.1595 0.6106 0.097 Uiso 1 1 calc R U . . .
H20B H 0.2480 1.0239 0.6084 0.097 Uiso 1 1 calc R U . . .
H20C H 0.3036 1.0702 0.5648 0.097 Uiso 1 1 calc R U . . .
C21 C 0.4129(2) 1.1479(3) 0.6634(2) 0.0497(12) Uani 1 1 d . . . . .
H21A H 0.3918 1.2251 0.6693 0.075 Uiso 1 1 calc R U . . .
H21B H 0.4296 1.1465 0.6220 0.075 Uiso 1 1 calc R U . . .
H21C H 0.4552 1.1326 0.6996 0.075 Uiso 1 1 calc R U . . .
C22 C 0.34117(19) 0.6103(3) 0.60471(19) 0.0326(9) Uani 1 1 d . . . . .
C23 C 0.3883(2) 0.5088(3) 0.6371(2) 0.0470(11) Uani 1 1 d . . . . .
H23A H 0.3596 0.4359 0.6292 0.071 Uiso 1 1 calc R U . . .
H23B H 0.4029 0.5230 0.6843 0.071 Uiso 1 1 calc R U . . .
H23C H 0.4328 0.5020 0.6188 0.071 Uiso 1 1 calc R U . . .
C24 C 0.2682(2) 0.6087(4) 0.6305(2) 0.0489(12) Uani 1 1 d . . . . .
H24A H 0.2350 0.6707 0.6089 0.073 Uiso 1 1 calc R U . . .
H24B H 0.2797 0.6221 0.6778 0.073 Uiso 1 1 calc R U . . .
H24C H 0.2439 0.5322 0.6211 0.073 Uiso 1 1 calc R U . . .
C25 C 0.3178(2) 0.5905(3) 0.53043(18) 0.0386(10) Uani 1 1 d . . . . .
H25A H 0.2877 0.6570 0.5102 0.058 Uiso 1 1 calc R U . . .
H25B H 0.2886 0.5181 0.5218 0.058 Uiso 1 1 calc R U . . .
H25C H 0.3621 0.5837 0.5119 0.058 Uiso 1 1 calc R U . . .
C26 C 0.49635(18) 0.7510(3) 0.55527(17) 0.0291(8) Uani 1 1 d . . . . .
C27 C 0.4609(2) 0.7844(4) 0.48450(19) 0.0470(11) Uani 1 1 d . . . . .
H27A H 0.4518 0.8692 0.4818 0.070 Uiso 1 1 calc R U . . .
H27B H 0.4138 0.7423 0.4706 0.070 Uiso 1 1 calc R U . . .
H27C H 0.4946 0.7630 0.4559 0.070 Uiso 1 1 calc R U . . .
C28 C 0.5159(2) 0.6210(3) 0.5586(2) 0.0442(11) Uani 1 1 d . . . . .
H28A H 0.5564 0.6071 0.5359 0.066 Uiso 1 1 calc R U . . .
H28B H 0.4723 0.5752 0.5377 0.066 Uiso 1 1 calc R U . . .
H28C H 0.5317 0.5971 0.6044 0.066 Uiso 1 1 calc R U . . .
C29 C 0.57013(19) 0.8175(4) 0.5753(2) 0.0386(10) Uani 1 1 d . . . . .
H29A H 0.5618 0.9013 0.5659 0.058 Uiso 1 1 calc R U . . .
H29B H 0.6056 0.7870 0.5506 0.058 Uiso 1 1 calc R U . . .
H29C H 0.5901 0.8067 0.6222 0.058 Uiso 1 1 calc R U . . .
C30 C 0.51274(17) 0.4410(3) 0.83764(17) 0.0257(8) Uani 1 1 d . . . . .
C31 C 0.57001(17) 0.4999(3) 0.88222(17) 0.0246(8) Uani 1 1 d . . . . .
H31 H 0.5674 0.5213 0.9255 0.030 Uiso 1 1 calc R U . . .
C32 C 0.63257(18) 0.5229(3) 0.85303(17) 0.0247(8) Uani 1 1 d . . . . .
C33 C 0.61141(17) 0.4804(3) 0.78551(17) 0.0226(7) Uani 1 1 d . . . . .
C34 C 0.53660(16) 0.4347(3) 0.77848(16) 0.0226(7) Uani 1 1 d . . . . .
H34 H 0.5076 0.4045 0.7389 0.027 Uiso 1 1 calc R U . . .
C35 C 0.44711(18) 0.3755(3) 0.85493(18) 0.0270(8) Uani 1 1 d . . . . .
C36 C 0.43000(19) 0.4179(3) 0.91965(17) 0.0330(9) Uani 1 1 d . . . . .
H36A H 0.3902 0.3697 0.9305 0.049 Uiso 1 1 calc R U . . .
H36B H 0.4141 0.5001 0.9153 0.049 Uiso 1 1 calc R U . . .
H36C H 0.4747 0.4108 0.9545 0.049 Uiso 1 1 calc R U . . .
C37 C 0.4704(2) 0.2451(3) 0.86381(19) 0.0341(9) Uani 1 1 d . . . . .
H37A H 0.4299 0.1994 0.8751 0.051 Uiso 1 1 calc R U . . .
H37B H 0.5148 0.2382 0.8989 0.051 Uiso 1 1 calc R U . . .
H37C H 0.4812 0.2151 0.8230 0.051 Uiso 1 1 calc R U . . .
C38 C 0.37751(17) 0.3838(3) 0.80051(18) 0.0303(9) Uani 1 1 d . . . . .
H38A H 0.3381 0.3356 0.8118 0.045 Uiso 1 1 calc R U . . .
H38B H 0.3887 0.3554 0.7595 0.045 Uiso 1 1 calc R U . . .
H38C H 0.3611 0.4657 0.7953 0.045 Uiso 1 1 calc R U . . .
C39 C 0.70707(17) 0.5640(3) 0.89644(17) 0.0262(8) Uani 1 1 d . . . . .
C40 C 0.74933(18) 0.4532(3) 0.92618(18) 0.0334(9) Uani 1 1 d . . . . .
H40A H 0.7583 0.4021 0.8910 0.050 Uiso 1 1 calc R U . . .
H40B H 0.7197 0.4110 0.9524 0.050 Uiso 1 1 calc R U . . .
H40C H 0.7969 0.4762 0.9540 0.050 Uiso 1 1 calc R U . . .
C41 C 0.69297(19) 0.6382(4) 0.95314(19) 0.0389(10) Uani 1 1 d . . . . .
H41A H 0.6648 0.5921 0.9791 0.058 Uiso 1 1 calc R U . . .
H41B H 0.6645 0.7082 0.9360 0.058 Uiso 1 1 calc R U . . .
H41C H 0.7405 0.6619 0.9808 0.058 Uiso 1 1 calc R U . . .
C42 C 0.75646(18) 0.6376(3) 0.86258(19) 0.0342(9) Uani 1 1 d . . . . .
H42A H 0.7720 0.5905 0.8287 0.051 Uiso 1 1 calc R U . . .
H42B H 0.8004 0.6632 0.8947 0.051 Uiso 1 1 calc R U . . .
H42C H 0.7288 0.7065 0.8425 0.051 Uiso 1 1 calc R U . . .
C43 C 0.65608(18) 0.4604(3) 0.73196(18) 0.0265(8) Uani 1 1 d . . . . .
C44 C 0.60996(19) 0.3867(3) 0.67604(17) 0.0320(9) Uani 1 1 d . . . . .
H44A H 0.6378 0.3769 0.6414 0.048 Uiso 1 1 calc R U . . .
H44B H 0.5630 0.4269 0.6583 0.048 Uiso 1 1 calc R U . . .
H44C H 0.5998 0.3095 0.6928 0.048 Uiso 1 1 calc R U . . .
C45 C 0.72661(18) 0.3874(3) 0.75856(19) 0.0339(9) Uani 1 1 d . . . . .
H45A H 0.7511 0.3683 0.7227 0.051 Uiso 1 1 calc R U . . .
H45B H 0.7129 0.3148 0.7781 0.051 Uiso 1 1 calc R U . . .
H45C H 0.7606 0.4330 0.7918 0.051 Uiso 1 1 calc R U . . .
C46 C 0.67790(18) 0.5746(3) 0.70169(18) 0.0304(8) Uani 1 1 d . . . . .
H46A H 0.7034 0.5556 0.6664 0.046 Uiso 1 1 calc R U . . .
H46B H 0.7111 0.6205 0.7353 0.046 Uiso 1 1 calc R U . . .
H46C H 0.6331 0.6204 0.6840 0.046 Uiso 1 1 calc R U . . .
H1 H 0.5260(18) 0.687(3) 0.7191(17) 0.041(11) Uiso 1 1 d . . . . .
H2 H 0.6027(18) 0.712(3) 0.7892(17) 0.045(11) Uiso 1 1 d . . . . .

loop_
_atom_site_aniso_label
_atom_site_aniso_U_11
_atom_site_aniso_U_22
_atom_site_aniso_U_33
_atom_site_aniso_U_23
_atom_site_aniso_U_13
_atom_site_aniso_U_12
Ru1 0.02352(15) 0.01796(16) 0.02295(16) -0.00132(12) 0.00394(11) -0.00009(11)
Ru2 0.02363(15) 0.01679(15) 0.02402(17) -0.00110(12) 0.00439(11) -0.00016(11)
N1 0.0264(15) 0.0167(15) 0.0274(17) -0.0002(13) 0.0079(12) 0.0006(12)
C1 0.0293(18) 0.0194(18) 0.0206(18) -0.0010(15) 0.0042(14) 0.0022(14)
C2 0.036(2) 0.0209(19) 0.026(2) -0.0021(16) 0.0067(15) -0.0018(15)
C3 0.044(2) 0.024(2) 0.028(2) -0.0022(16) 0.0133(17) 0.0035(17)
C4 0.042(2) 0.030(2) 0.037(2) 0.0030(18) 0.0194(18) 0.0084(17)
C5 0.033(2) 0.027(2) 0.038(2) 0.0027(18) 0.0138(17) 0.0046(16)
C6 0.0277(18) 0.0222(19) 0.029(2) 0.0011(16) 0.0057(15) -0.0013(15)
N2 0.0263(15) 0.0176(15) 0.0283(17) -0.0034(13) 0.0062(12) -0.0032(12)
C7 0.0243(17) 0.0163(18) 0.029(2) -0.0024(15) 0.0047(14) 0.0018(14)
C8 0.0333(19) 0.027(2) 0.022(2) -0.0053(16) 0.0064(15) -0.0022(16)
C9 0.0274(18) 0.023(2) 0.036(2) -0.0054(17) 0.0065(15) -0.0011(15)
C10 0.0293(19) 0.024(2) 0.035(2) -0.0005(17) 0.0108(16) -0.0057(15)
C11 0.0308(19) 0.0216(19) 0.027(2) 0.0001(16) 0.0047(15) -0.0011(15)
C12 0.039(2) 0.032(2) 0.041(3) -0.0107(19) 0.0066(18) -0.0085(18)
C13 0.0330(19) 0.023(2) 0.026(2) 0.0015(16) 0.0014(15) 0.0071(16)
C14 0.0279(19) 0.028(2) 0.027(2) 0.0009(17) 0.0025(15) -0.0003(16)
C15 0.0221(17) 0.0226(19) 0.0243(19) -0.0035(15) -0.0007(14) 0.0000(14)
C16 0.0270(18) 0.0248(19) 0.0167(18) -0.0027(15) 0.0010(14) 0.0009(14)
C17 0.0334(19) 0.0218(19) 0.0189(19) 0.0016(15) 0.0011(14) -0.0019(15)
C18 0.037(2) 0.025(2) 0.028(2) -0.0009(17) 0.0038(16) 0.0088(16)
C19 0.051(2) 0.025(2) 0.038(2) -0.0054(19) 0.0156(18) 0.0065(18)
C20 0.081(3) 0.060(3) 0.042(3) -0.010(2) -0.010(2) 0.046(3)
C21 0.072(3) 0.020(2) 0.065(3) 0.004(2) 0.034(2) 0.005(2)
C22 0.036(2) 0.023(2) 0.036(2) -0.0025(17) 0.0022(17) -0.0075(16)
C23 0.057(3) 0.028(2) 0.048(3) 0.001(2) -0.007(2) -0.011(2)
C24 0.046(2) 0.045(3) 0.056(3) -0.013(2) 0.011(2) -0.027(2)
C25 0.044(2) 0.027(2) 0.039(2) -0.0032(19) -0.0064(18) 0.0008(18)
C26 0.0311(19) 0.029(2) 0.027(2) -0.0051(17) 0.0065(15) 0.0035(16)
C27 0.053(3) 0.059(3) 0.030(2) -0.003(2) 0.0124(19) 0.002(2)
C28 0.040(2) 0.035(3) 0.057(3) -0.017(2) 0.011(2) 0.0086(19)
C29 0.036(2) 0.036(2) 0.047(3) -0.002(2) 0.0157(18) 0.0011(18)
C30 0.0269(18) 0.0192(19) 0.029(2) 0.0009(16) 0.0013(15) 0.0022(14)
C31 0.0323(19) 0.0174(18) 0.025(2) -0.0010(15) 0.0081(15) -0.0007(14)
C32 0.0274(18) 0.0162(18) 0.029(2) -0.0001(15) 0.0016(15) 0.0009(14)
C33 0.0245(17) 0.0139(17) 0.029(2) 0.0023(15) 0.0057(14) 0.0043(13)
C34 0.0269(18) 0.0174(18) 0.0226(19) -0.0016(15) 0.0032(14) 0.0007(14)
C35 0.0274(18) 0.0202(19) 0.032(2) 0.0007(16) 0.0041(15) -0.0050(15)
C36 0.040(2) 0.030(2) 0.031(2) 0.0017(18) 0.0125(17) -0.0044(17)
C37 0.041(2) 0.021(2) 0.043(2) 0.0043(18) 0.0127(18) -0.0034(17)
C38 0.0314(19) 0.024(2) 0.036(2) -0.0037(17) 0.0080(16) -0.0058(16)
C39 0.0267(18) 0.023(2) 0.027(2) 0.0010(16) 0.0018(14) -0.0017(15)
C40 0.031(2) 0.033(2) 0.033(2) 0.0039(18) 0.0002(16) -0.0002(17)
C41 0.033(2) 0.042(3) 0.040(2) -0.012(2) 0.0024(17) -0.0044(18)
C42 0.031(2) 0.032(2) 0.037(2) 0.0009(18) 0.0006(16) -0.0083(17)
C43 0.0272(18) 0.0210(19) 0.031(2) -0.0022(16) 0.0064(15) 0.0022(15)
C44 0.038(2) 0.034(2) 0.025(2) -0.0093(17) 0.0101(16) 0.0020(17)
C45 0.034(2) 0.027(2) 0.041(2) -0.0035(18) 0.0077(17) 0.0065(16)
C46 0.0317(19) 0.029(2) 0.031(2) 0.0019(18) 0.0088(16) -0.0004(16)

loop_
_atom_type_symbol
_atom_type_description
_atom_type_scat_dispersion_real
_atom_type_scat_dispersion_imag
_atom_type_scat_source
C C 0.0033 0.0016 'International Tables Vol C Tables 4.2.6.8 and 6.1.1.4'
H H 0.0000 0.0000 'International Tables Vol C Tables 4.2.6.8 and 6.1.1.4'
N N 0.0061 0.0033 'International Tables Vol C Tables 4.2.6.8 and 6.1.1.4'
Ru Ru -1.2594 0.8363 'International Tables Vol C Tables 4.2.6.8 and 6.1.1.4'

loop_
_geom_angle_atom_site_label_1
_geom_angle_atom_site_label_2
_geom_angle_atom_site_label_3
_geom_angle
_geom_angle_site_symmetry_1
_geom_angle_site_symmetry_3
_geom_angle_publ_flag
N1 Ru1 N2 78.01(11) . . ?
N1 Ru1 C14 106.40(12) . . ?
N2 Ru1 C14 136.07(12) . . ?
N1 Ru1 C17 160.72(12) . . ?
N2 Ru1 C17 98.88(12) . . ?
C14 Ru1 C17 62.58(13) . . ?
N1 Ru1 C16 154.61(12) . . ?
N2 Ru1 C16 125.84(12) . . ?
C14 Ru1 C16 64.03(13) . . ?
C17 Ru1 C16 37.72(12) . . ?
N1 Ru1 C13 123.39(12) . . ?
N2 Ru1 C13 102.37(12) . . ?
C14 Ru1 C13 37.97(13) . . ?
C17 Ru1 C13 38.14(12) . . ?
C16 Ru1 C13 64.76(13) . . ?
N1 Ru1 C15 118.49(12) . . ?
N2 Ru1 C15 162.62(12) . . ?
C14 Ru1 C15 38.10(12) . . ?
C17 Ru1 C15 63.75(13) . . ?
C16 Ru1 C15 39.25(12) . . ?
C13 Ru1 C15 64.78(13) . . ?
N1 Ru1 Ru2 45.26(7) . . ?
N2 Ru1 Ru2 78.39(8) . . ?
C14 Ru1 Ru2 135.93(10) . . ?
C17 Ru1 Ru2 153.37(9) . . ?
C16 Ru1 Ru2 124.25(9) . . ?
C13 Ru1 Ru2 168.49(9) . . ?
C15 Ru1 Ru2 116.64(9) . . ?
N1 Ru1 H1 78.6(11) . . ?
N2 Ru1 H1 88.6(11) . . ?
C14 Ru1 H1 135.3(11) . . ?
C17 Ru1 H1 120.6(11) . . ?
C16 Ru1 H1 92.2(11) . . ?
C13 Ru1 H1 156.8(11) . . ?
C15 Ru1 H1 99.6(11) . . ?
Ru2 Ru1 H1 33.7(11) . . ?
N1 Ru2 C1 38.90(11) . . ?
N1 Ru2 C32 151.02(12) . . ?
C1 Ru2 C32 117.21(13) . . ?
N1 Ru2 C33 164.85(12) . . ?
C1 Ru2 C33 155.36(12) . . ?
C32 Ru2 C33 38.85(12) . . ?
N1 Ru2 C31 118.98(11) . . ?
C1 Ru2 C31 102.20(13) . . ?
C32 Ru2 C31 37.63(12) . . ?
C33 Ru2 C31 62.50(12) . . ?
N1 Ru2 C34 128.23(11) . . ?
C1 Ru2 C34 152.22(12) . . ?
C32 Ru2 C34 62.51(12) . . ?
C33 Ru2 C34 37.69(11) . . ?
C31 Ru2 C34 59.48(12) . . ?
N1 Ru2 C30 110.39(11) . . ?
C1 Ru2 C30 118.36(12) . . ?
C32 Ru2 C30 61.43(11) . . ?
C33 Ru2 C30 61.22(12) . . ?
C31 Ru2 C30 35.27(11) . . ?
C34 Ru2 C30 34.71(11) . . ?
N1 Ru2 Ru1 44.39(8) . . ?
C1 Ru2 Ru1 68.63(9) . . ?
C32 Ru2 Ru1 160.18(9) . . ?
C33 Ru2 Ru1 131.20(9) . . ?
C31 Ru2 Ru1 162.12(8) . . ?
C34 Ru2 Ru1 122.08(8) . . ?
C30 Ru2 Ru1 134.68(8) . . ?
N1 Ru2 H1 78.4(11) . . ?
C1 Ru2 H1 99.5(12) . . ?
C32 Ru2 H1 129.3(11) . . ?
C33 Ru2 H1 97.2(11) . . ?
C31 Ru2 H1 158.3(12) . . ?
C34 Ru2 H1 100.0(12) . . ?
C30 Ru2 H1 129.6(12) . . ?
Ru1 Ru2 H1 34.3(11) . . ?
N1 Ru2 H2 102.9(13) . . ?
C1 Ru2 H2 81.5(14) . . ?
C32 Ru2 H2 84.0(13) . . ?
C33 Ru2 H2 88.5(14) . . ?
C31 Ru2 H2 116.7(13) . . ?
C34 Ru2 H2 124.5(14) . . ?
C30 Ru2 H2 144.9(13) . . ?
Ru1 Ru2 H2 78.1(13) . . ?
H1 Ru2 H2 67.3(16) . . ?
C1 N1 C6 118.1(3) . . ?
C1 N1 Ru1 114.7(2) . . ?
C6 N1 Ru1 123.7(2) . . ?
C1 N1 Ru2 72.55(17) . . ?
C6 N1 Ru2 122.7(2) . . ?
Ru1 N1 Ru2 90.36(10) . . ?
N1 C1 C7 113.1(3) . . ?
N1 C1 C2 119.8(3) . . ?
C7 C1 C2 116.2(3) . . ?
N1 C1 Ru2 68.55(17) . . ?
C7 C1 Ru2 110.8(2) . . ?
C2 C1 Ru2 119.5(2) . . ?
C1 C2 C3 114.1(3) . . ?
C1 C2 H2A 108.7 . . ?
C3 C2 H2A 108.7 . . ?
C1 C2 H2B 108.7 . . ?
C3 C2 H2B 108.7 . . ?
H2A C2 H2B 107.6 . . ?
C4 C3 C2 112.7(3) . . ?
C4 C3 H3A 109.1 . . ?
C2 C3 H3A 109.1 . . ?
C4 C3 H3B 109.1 . . ?
C2 C3 H3B 109.1 . . ?
H3A C3 H3B 107.8 . . ?
C3 C4 C5 114.6(3) . . ?
C3 C4 H4A 108.6 . . ?
C5 C4 H4A 108.6 . . ?
C3 C4 H4B 108.6 . . ?
C5 C4 H4B 108.6 . . ?
H4A C4 H4B 107.6 . . ?
C6 C5 C4 113.6(3) . . ?
C6 C5 H5A 108.8 . . ?
C4 C5 H5A 108.8 . . ?
C6 C5 H5B 108.8 . . ?
C4 C5 H5B 108.8 . . ?
H5A C5 H5B 107.7 . . ?
N1 C6 C5 113.0(3) . . ?
N1 C6 H6A 109.0 . . ?
C5 C6 H6A 109.0 . . ?
N1 C6 H6B 109.0 . . ?
C5 C6 H6B 109.0 . . ?
H6A C6 H6B 107.8 . . ?
C11 N2 C7 117.6(3) . . ?
C11 N2 Ru1 126.0(2) . . ?
C7 N2 Ru1 116.4(2) . . ?
N2 C7 C8 121.4(3) . . ?
N2 C7 C1 113.9(3) . . ?
C8 C7 C1 124.7(3) . . ?
C9 C8 C7 120.8(3) . . ?
C9 C8 H8 119.6 . . ?
C7 C8 H8 119.6 . . ?
C8 C9 C10 117.0(3) . . ?
C8 C9 C12 121.4(3) . . ?
C10 C9 C12 121.6(3) . . ?
C11 C10 C9 120.2(3) . . ?
C11 C10 H10 119.9 . . ?
C9 C10 H10 119.9 . . ?
N2 C11 C10 122.8(3) . . ?
N2 C11 H11 118.6 . . ?
C10 C11 H11 118.6 . . ?
C9 C12 H12A 109.5 . . ?
C9 C12 H12B 109.5 . . ?
H12A C12 H12B 109.5 . . ?
C9 C12 H12C 109.5 . . ?
H12A C12 H12C 109.5 . . ?
H12B C12 H12C 109.5 . . ?
C14 C13 C17 104.1(3) . . ?
C14 C13 C18 127.7(3) . . ?
C17 C13 C18 126.7(3) . . ?
C14 C13 Ru1 69.17(19) . . ?
C17 C13 Ru1 69.56(19) . . ?
C18 C13 Ru1 135.5(2) . . ?
C13 C14 C15 112.8(3) . . ?
C13 C14 Ru1 72.85(19) . . ?
C15 C14 Ru1 73.85(19) . . ?
C13 C14 H14 123.6 . . ?
C15 C14 H14 123.6 . . ?
Ru1 C14 H14 121.2 . . ?
C14 C15 C16 104.4(3) . . ?
C14 C15 C22 122.2(3) . . ?
C16 C15 C22 132.8(3) . . ?
C14 C15 Ru1 68.05(18) . . ?
C16 C15 Ru1 69.20(17) . . ?
C22 C15 Ru1 133.4(2) . . ?
C17 C16 C15 106.4(3) . . ?
C17 C16 C26 117.9(3) . . ?
C15 C16 C26 134.7(3) . . ?
C17 C16 Ru1 69.91(19) . . ?
C15 C16 Ru1 71.56(18) . . ?
C26 C16 Ru1 131.3(2) . . ?
C16 C17 C13 112.2(3) . . ?
C16 C17 Ru1 72.4(2) . . ?
C13 C17 Ru1 72.3(2) . . ?
C16 C17 H17 123.9 . . ?
C13 C17 H17 123.9 . . ?
Ru1 C17 H17 123.0 . . ?
C20 C18 C13 106.4(3) . . ?
C20 C18 C19 109.5(3) . . ?
C13 C18 C19 112.3(3) . . ?
C20 C18 C21 108.9(4) . . ?
C13 C18 C21 111.6(3) . . ?
C19 C18 C21 108.1(3) . . ?
C18 C19 H19A 109.5 . . ?
C18 C19 H19B 109.5 . . ?
H19A C19 H19B 109.5 . . ?
C18 C19 H19C 109.5 . . ?
H19A C19 H19C 109.5 . . ?
H19B C19 H19C 109.5 . . ?
C18 C20 H20A 109.5 . . ?
C18 C20 H20B 109.5 . . ?
H20A C20 H20B 109.5 . . ?
C18 C20 H20C 109.5 . . ?
H20A C20 H20C 109.5 . . ?
H20B C20 H20C 109.5 . . ?
C18 C21 H21A 109.5 . . ?
C18 C21 H21B 109.5 . . ?
H21A C21 H21B 109.5 . . ?
C18 C21 H21C 109.5 . . ?
H21A C21 H21C 109.5 . . ?
H21B C21 H21C 109.5 . . ?
C23 C22 C15 113.4(3) . . ?
C23 C22 C25 110.5(3) . . ?
C15 C22 C25 110.7(3) . . ?
C23 C22 C24 106.9(3) . . ?
C15 C22 C24 109.0(3) . . ?
C25 C22 C24 105.8(3) . . ?
C22 C23 H23A 109.5 . . ?
C22 C23 H23B 109.5 . . ?
H23A C23 H23B 109.5 . . ?
C22 C23 H23C 109.5 . . ?
H23A C23 H23C 109.5 . . ?
H23B C23 H23C 109.5 . . ?
C22 C24 H24A 109.5 . . ?
C22 C24 H24B 109.5 . . ?
H24A C24 H24B 109.5 . . ?
C22 C24 H24C 109.5 . . ?
H24A C24 H24C 109.5 . . ?
H24B C24 H24C 109.5 . . ?
C22 C25 H25A 109.5 . . ?
C22 C25 H25B 109.5 . . ?
H25A C25 H25B 109.5 . . ?
C22 C25 H25C 109.5 . . ?
H25A C25 H25C 109.5 . . ?
H25B C25 H25C 109.5 . . ?
C28 C26 C27 109.5(3) . . ?
C28 C26 C29 106.2(3) . . ?
C27 C26 C29 108.1(3) . . ?
C28 C26 C16 114.3(3) . . ?
C27 C26 C16 108.1(3) . . ?
C29 C26 C16 110.3(3) . . ?
C26 C27 H27A 109.5 . . ?
C26 C27 H27B 109.5 . . ?
H27A C27 H27B 109.5 . . ?
C26 C27 H27C 109.5 . . ?
H27A C27 H27C 109.5 . . ?
H27B C27 H27C 109.5 . . ?
C26 C28 H28A 109.5 . . ?
C26 C28 H28B 109.5 . . ?
H28A C28 H28B 109.5 . . ?
C26 C28 H28C 109.5 . . ?
H28A C28 H28C 109.5 . . ?
H28B C28 H28C 109.5 . . ?
C26 C29 H29A 109.5 . . ?
C26 C29 H29B 109.5 . . ?
H29A C29 H29B 109.5 . . ?
C26 C29 H29C 109.5 . . ?
H29A C29 H29C 109.5 . . ?
H29B C29 H29C 109.5 . . ?
C34 C30 C31 106.0(3) . . ?
C34 C30 C35 126.7(3) . . ?
C31 C30 C35 126.1(3) . . ?
C34 C30 Ru2 67.81(19) . . ?
C31 C30 Ru2 66.98(19) . . ?
C35 C30 Ru2 139.1(2) . . ?
C30 C31 C32 110.9(3) . . ?
C30 C31 Ru2 77.8(2) . . ?
C32 C31 Ru2 68.67(19) . . ?
C30 C31 H31 124.5 . . ?
C32 C31 H31 124.5 . . ?
Ru2 C31 H31 120.5 . . ?
C31 C32 C33 106.1(3) . . ?
C31 C32 C39 119.8(3) . . ?
C33 C32 C39 133.3(3) . . ?
C31 C32 Ru2 73.71(19) . . ?
C33 C32 Ru2 71.12(18) . . ?
C39 C32 Ru2 128.2(2) . . ?
C34 C33 C32 105.5(3) . . ?
C34 C33 C43 121.1(3) . . ?
C32 C33 C43 132.5(3) . . ?
C34 C33 Ru2 73.70(18) . . ?
C32 C33 Ru2 70.03(18) . . ?
C43 C33 Ru2 129.2(2) . . ?
C30 C34 C33 111.2(3) . . ?
C30 C34 Ru2 77.5(2) . . ?
C33 C34 Ru2 68.61(18) . . ?
C30 C34 H34 124.4 . . ?
C33 C34 H34 124.4 . . ?
Ru2 C34 H34 121.0 . . ?
C38 C35 C30 112.0(3) . . ?
C38 C35 C36 110.0(3) . . ?
C30 C35 C36 112.2(3) . . ?
C38 C35 C37 108.5(3) . . ?
C30 C35 C37 106.5(3) . . ?
C36 C35 C37 107.5(3) . . ?
C35 C36 H36A 109.5 . . ?
C35 C36 H36B 109.5 . . ?
H36A C36 H36B 109.5 . . ?
C35 C36 H36C 109.5 . . ?
H36A C36 H36C 109.5 . . ?
H36B C36 H36C 109.5 . . ?
C35 C37 H37A 109.5 . . ?
C35 C37 H37B 109.5 . . ?
H37A C37 H37B 109.5 . . ?
C35 C37 H37C 109.5 . . ?
H37A C37 H37C 109.5 . . ?
H37B C37 H37C 109.5 . . ?
C35 C38 H38A 109.5 . . ?
C35 C38 H38B 109.5 . . ?
H38A C38 H38B 109.5 . . ?
C35 C38 H38C 109.5 . . ?
H38A C38 H38C 109.5 . . ?
H38B C38 H38C 109.5 . . ?
C42 C39 C41 106.0(3) . . ?
C42 C39 C40 109.8(3) . . ?
C41 C39 C40 107.1(3) . . ?
C42 C39 C32 115.9(3) . . ?
C41 C39 C32 110.3(3) . . ?
C40 C39 C32 107.3(3) . . ?
C39 C40 H40A 109.5 . . ?
C39 C40 H40B 109.5 . . ?
H40A C40 H40B 109.5 . . ?
C39 C40 H40C 109.5 . . ?
H40A C40 H40C 109.5 . . ?
H40B C40 H40C 109.5 . . ?
C39 C41 H41A 109.5 . . ?
C39 C41 H41B 109.5 . . ?
H41A C41 H41B 109.5 . . ?
C39 C41 H41C 109.5 . . ?
H41A C41 H41C 109.5 . . ?
H41B C41 H41C 109.5 . . ?
C39 C42 H42A 109.5 . . ?
C39 C42 H42B 109.5 . . ?
H42A C42 H42B 109.5 . . ?
C39 C42 H42C 109.5 . . ?
H42A C42 H42C 109.5 . . ?
H42B C42 H42C 109.5 . . ?
C46 C43 C44 107.3(3) . . ?
C46 C43 C33 113.7(3) . . ?
C44 C43 C33 109.8(3) . . ?
C46 C43 C45 109.3(3) . . ?
C44 C43 C45 105.5(3) . . ?
C33 C43 C45 110.9(3) . . ?
C43 C44 H44A 109.5 . . ?
C43 C44 H44B 109.5 . . ?
H44A C44 H44B 109.5 . . ?
C43 C44 H44C 109.5 . . ?
H44A C44 H44C 109.5 . . ?
H44B C44 H44C 109.5 . . ?
C43 C45 H45A 109.5 . . ?
C43 C45 H45B 109.5 . . ?
H45A C45 H45B 109.5 . . ?
C43 C45 H45C 109.5 . . ?
H45A C45 H45C 109.5 . . ?
H45B C45 H45C 109.5 . . ?
C43 C46 H46A 109.5 . . ?
C43 C46 H46B 109.5 . . ?
H46A C46 H46B 109.5 . . ?
C43 C46 H46C 109.5 . . ?
H46A C46 H46C 109.5 . . ?
H46B C46 H46C 109.5 . . ?

loop_
_geom_bond_atom_site_label_1
_geom_bond_atom_site_label_2
_geom_bond_distance
_geom_bond_site_symmetry_2
_geom_bond_publ_flag
Ru1 N1 2.065(3) . ?
Ru1 N2 2.107(3) . ?
Ru1 C14 2.154(3) . ?
Ru1 C17 2.166(3) . ?
Ru1 C16 2.198(3) . ?
Ru1 C13 2.202(3) . ?
Ru1 C15 2.231(3) . ?
Ru1 Ru2 2.9524(4) . ?
Ru1 H1 1.80(3) . ?
Ru2 N1 2.097(3) . ?
Ru2 C1 2.150(3) . ?
Ru2 C32 2.197(3) . ?
Ru2 C33 2.212(3) . ?
Ru2 C31 2.264(3) . ?
Ru2 C34 2.280(3) . ?
Ru2 C30 2.403(3) . ?
Ru2 H1 1.77(4) . ?
Ru2 H2 1.52(4) . ?
N1 C1 1.415(4) . ?
N1 C6 1.483(4) . ?
C1 C7 1.487(5) . ?
C1 C2 1.529(5) . ?
C2 C3 1.543(5) . ?
C2 H2A 0.9900 . ?
C2 H2B 0.9900 . ?
C3 C4 1.524(5) . ?
C3 H3A 0.9900 . ?
C3 H3B 0.9900 . ?
C4 C5 1.537(5) . ?
C4 H4A 0.9900 . ?
C4 H4B 0.9900 . ?
C5 C6 1.526(5) . ?
C5 H5A 0.9900 . ?
C5 H5B 0.9900 . ?
C6 H6A 0.9900 . ?
C6 H6B 0.9900 . ?
N2 C11 1.351(4) . ?
N2 C7 1.360(4) . ?
C7 C8 1.388(5) . ?
C8 C9 1.386(5) . ?
C8 H8 0.9500 . ?
C9 C10 1.388(5) . ?
C9 C12 1.508(5) . ?
C10 C11 1.373(5) . ?
C10 H10 0.9500 . ?
C11 H11 0.9500 . ?
C12 H12A 0.9800 . ?
C12 H12B 0.9800 . ?
C12 H12C 0.9800 . ?
C13 C14 1.418(5) . ?
C13 C17 1.428(5) . ?
C13 C18 1.522(5) . ?
C14 C15 1.433(5) . ?
C14 H14 0.9500 . ?
C15 C16 1.488(5) . ?
C15 C22 1.539(5) . ?
C16 C17 1.411(5) . ?
C16 C26 1.542(5) . ?
C17 H17 0.9500 . ?
C18 C20 1.519(5) . ?
C18 C19 1.522(5) . ?
C18 C21 1.528(5) . ?
C19 H19A 0.9800 . ?
C19 H19B 0.9800 . ?
C19 H19C 0.9800 . ?
C20 H20A 0.9800 . ?
C20 H20B 0.9800 . ?
C20 H20C 0.9800 . ?
C21 H21A 0.9800 . ?
C21 H21B 0.9800 . ?
C21 H21C 0.9800 . ?
C22 C23 1.517(5) . ?
C22 C25 1.540(5) . ?
C22 C24 1.553(5) . ?
C23 H23A 0.9800 . ?
C23 H23B 0.9800 . ?
C23 H23C 0.9800 . ?
C24 H24A 0.9800 . ?
C24 H24B 0.9800 . ?
C24 H24C 0.9800 . ?
C25 H25A 0.9800 . ?
C25 H25B 0.9800 . ?
C25 H25C 0.9800 . ?
C26 C28 1.522(5) . ?
C26 C27 1.534(5) . ?
C26 C29 1.535(5) . ?
C27 H27A 0.9800 . ?
C27 H27B 0.9800 . ?
C27 H27C 0.9800 . ?
C28 H28A 0.9800 . ?
C28 H28B 0.9800 . ?
C28 H28C 0.9800 . ?
C29 H29A 0.9800 . ?
C29 H29B 0.9800 . ?
C29 H29C 0.9800 . ?
C30 C34 1.402(5) . ?
C30 C31 1.420(5) . ?
C30 C35 1.529(4) . ?
C31 C32 1.440(5) . ?
C31 H31 0.9500 . ?
C32 C33 1.466(5) . ?
C32 C39 1.549(4) . ?
C33 C34 1.452(4) . ?
C33 C43 1.543(5) . ?
C34 H34 0.9500 . ?
C35 C38 1.527(5) . ?
C35 C36 1.533(5) . ?
C35 C37 1.546(5) . ?
C36 H36A 0.9800 . ?
C36 H36B 0.9800 . ?
C36 H36C 0.9800 . ?
C37 H37A 0.9800 . ?
C37 H37B 0.9800 . ?
C37 H37C 0.9800 . ?
C38 H38A 0.9800 . ?
C38 H38B 0.9800 . ?
C38 H38C 0.9800 . ?
C39 C42 1.520(5) . ?
C39 C41 1.524(5) . ?
C39 C40 1.543(5) . ?
C40 H40A 0.9800 . ?
C40 H40B 0.9800 . ?
C40 H40C 0.9800 . ?
C41 H41A 0.9800 . ?
C41 H41B 0.9800 . ?
C41 H41C 0.9800 . ?
C42 H42A 0.9800 . ?
C42 H42B 0.9800 . ?
C42 H42C 0.9800 . ?
C43 C46 1.537(5) . ?
C43 C44 1.541(5) . ?
C43 C45 1.544(4) . ?
C44 H44A 0.9800 . ?
C44 H44B 0.9800 . ?
C44 H44C 0.9800 . ?
C45 H45A 0.9800 . ?
C45 H45B 0.9800 . ?
C45 H45C 0.9800 . ?
C46 H46A 0.9800 . ?
C46 H46B 0.9800 . ?
C46 H46C 0.9800 . ?

loop_
_geom_torsion_atom_site_label_1
_geom_torsion_atom_site_label_2
_geom_torsion_atom_site_label_3
_geom_torsion_atom_site_label_4
_geom_torsion
_geom_torsion_site_symmetry_1
_geom_torsion_site_symmetry_2
_geom_torsion_site_symmetry_3
_geom_torsion_site_symmetry_4
_geom_torsion_publ_flag
C6 N1 C1 C7 -137.3(3) . . . . ?
Ru1 N1 C1 C7 22.3(3) . . . . ?
Ru2 N1 C1 C7 104.4(3) . . . . ?
C6 N1 C1 C2 5.7(4) . . . . ?
Ru1 N1 C1 C2 165.2(2) . . . . ?
Ru2 N1 C1 C2 -112.7(3) . . . . ?
C6 N1 C1 Ru2 118.3(3) . . . . ?
Ru1 N1 C1 Ru2 -82.09(15) . . . . ?
N1 C1 C2 C3 -71.9(4) . . . . ?
C7 C1 C2 C3 70.0(4) . . . . ?
Ru2 C1 C2 C3 -152.7(2) . . . . ?
C1 C2 C3 C4 79.6(4) . . . . ?
C2 C3 C4 C5 -59.2(4) . . . . ?
C3 C4 C5 C6 64.6(4) . . . . ?
C1 N1 C6 C5 65.3(4) . . . . ?
Ru1 N1 C6 C5 -92.3(3) . . . . ?
Ru2 N1 C6 C5 151.8(2) . . . . ?
C4 C5 C6 N1 -87.4(4) . . . . ?
C11 N2 C7 C8 4.1(5) . . . . ?
Ru1 N2 C7 C8 -174.1(2) . . . . ?
C11 N2 C7 C1 -175.3(3) . . . . ?
Ru1 N2 C7 C1 6.5(3) . . . . ?
N1 C1 C7 N2 -18.6(4) . . . . ?
C2 C1 C7 N2 -163.0(3) . . . . ?
Ru2 C1 C7 N2 56.1(3) . . . . ?
N1 C1 C7 C8 162.0(3) . . . . ?
C2 C1 C7 C8 17.7(5) . . . . ?
Ru2 C1 C7 C8 -123.2(3) . . . . ?
N2 C7 C8 C9 -0.8(5) . . . . ?
C1 C7 C8 C9 178.5(3) . . . . ?
C7 C8 C9 C10 -2.7(5) . . . . ?
C7 C8 C9 C12 176.5(3) . . . . ?
C8 C9 C10 C11 3.0(5) . . . . ?
C12 C9 C10 C11 -176.3(3) . . . . ?
C7 N2 C11 C10 -3.9(5) . . . . ?
Ru1 N2 C11 C10 174.2(3) . . . . ?
C9 C10 C11 N2 0.3(5) . . . . ?
C17 C13 C14 C15 -2.3(4) . . . . ?
C18 C13 C14 C15 164.3(3) . . . . ?
Ru1 C13 C14 C15 -63.5(2) . . . . ?
C17 C13 C14 Ru1 61.3(2) . . . . ?
C18 C13 C14 Ru1 -132.2(4) . . . . ?
C13 C14 C15 C16 2.9(4) . . . . ?
Ru1 C14 C15 C16 -60.1(2) . . . . ?
C13 C14 C15 C22 -168.6(3) . . . . ?
Ru1 C14 C15 C22 128.5(3) . . . . ?
C13 C14 C15 Ru1 63.0(2) . . . . ?
C14 C15 C16 C17 -2.2(4) . . . . ?
C22 C15 C16 C17 167.9(4) . . . . ?
Ru1 C15 C16 C17 -61.6(2) . . . . ?
C14 C15 C16 C26 -170.3(4) . . . . ?
C22 C15 C16 C26 -0.1(6) . . . . ?
Ru1 C15 C16 C26 130.4(4) . . . . ?
C14 C15 C16 Ru1 59.3(2) . . . . ?
C22 C15 C16 Ru1 -130.5(4) . . . . ?
C15 C16 C17 C13 1.0(4) . . . . ?
C26 C16 C17 C13 171.4(3) . . . . ?
Ru1 C16 C17 C13 -61.7(2) . . . . ?
C15 C16 C17 Ru1 62.7(2) . . . . ?
C26 C16 C17 Ru1 -126.9(3) . . . . ?
C14 C13 C17 C16 0.7(4) . . . . ?
C18 C13 C17 C16 -166.0(3) . . . . ?
Ru1 C13 C17 C16 61.7(2) . . . . ?
C14 C13 C17 Ru1 -61.0(2) . . . . ?
C18 C13 C17 Ru1 132.2(3) . . . . ?
C14 C13 C18 C20 -68.4(5) . . . . ?
C17 C13 C18 C20 95.3(4) . . . . ?
Ru1 C13 C18 C20 -166.8(3) . . . . ?
C14 C13 C18 C19 51.4(5) . . . . ?
C17 C13 C18 C19 -145.0(3) . . . . ?
Ru1 C13 C18 C19 -47.1(5) . . . . ?
C14 C13 C18 C21 172.9(4) . . . . ?
C17 C13 C18 C21 -23.4(5) . . . . ?
Ru1 C13 C18 C21 74.5(4) . . . . ?
C14 C15 C22 C23 -120.4(4) . . . . ?
C16 C15 C22 C23 70.9(5) . . . . ?
Ru1 C15 C22 C23 -31.2(5) . . . . ?
C14 C15 C22 C25 114.6(4) . . . . ?
C16 C15 C22 C25 -54.1(5) . . . . ?
Ru1 C15 C22 C25 -156.1(3) . . . . ?
C14 C15 C22 C24 -1.4(5) . . . . ?
C16 C15 C22 C24 -170.1(4) . . . . ?
Ru1 C15 C22 C24 87.8(4) . . . . ?
C17 C16 C26 C28 158.3(3) . . . . ?
C15 C16 C26 C28 -34.7(5) . . . . ?
Ru1 C16 C26 C28 71.3(4) . . . . ?
C17 C16 C26 C27 -79.5(4) . . . . ?
C15 C16 C26 C27 87.5(5) . . . . ?
Ru1 C16 C26 C27 -166.5(3) . . . . ?
C17 C16 C26 C29 38.6(4) . . . . ?
C15 C16 C26 C29 -154.4(4) . . . . ?
Ru1 C16 C26 C29 -48.4(4) . . . . ?
C34 C30 C31 C32 -4.5(4) . . . . ?
C35 C30 C31 C32 163.8(3) . . . . ?
Ru2 C30 C31 C32 -61.2(2) . . . . ?
C34 C30 C31 Ru2 56.7(2) . . . . ?
C35 C30 C31 Ru2 -135.0(3) . . . . ?
C30 C31 C32 C33 2.6(4) . . . . ?
Ru2 C31 C32 C33 -64.2(2) . . . . ?
C30 C31 C32 C39 -168.0(3) . . . . ?
Ru2 C31 C32 C39 125.1(3) . . . . ?
C30 C31 C32 Ru2 66.8(2) . . . . ?
C31 C32 C33 C34 0.2(4) . . . . ?
C39 C32 C33 C34 169.1(3) . . . . ?
Ru2 C32 C33 C34 -65.7(2) . . . . ?
C31 C32 C33 C43 -168.7(3) . . . . ?
C39 C32 C33 C43 0.2(6) . . . . ?
Ru2 C32 C33 C43 125.3(4) . . . . ?
C31 C32 C33 Ru2 66.0(2) . . . . ?
C39 C32 C33 Ru2 -125.2(4) . . . . ?
C31 C30 C34 C33 4.6(4) . . . . ?
C35 C30 C34 C33 -163.6(3) . . . . ?
Ru2 C30 C34 C33 60.8(2) . . . . ?
C31 C30 C34 Ru2 -56.2(2) . . . . ?
C35 C30 C34 Ru2 135.6(3) . . . . ?
C32 C33 C34 C30 -3.1(4) . . . . ?
C43 C33 C34 C30 167.4(3) . . . . ?
Ru2 C33 C34 C30 -66.3(3) . . . . ?
C32 C33 C34 Ru2 63.2(2) . . . . ?
C43 C33 C34 Ru2 -126.3(3) . . . . ?
C34 C30 C35 C38 -46.9(5) . . . . ?
C31 C30 C35 C38 147.2(3) . . . . ?
Ru2 C30 C35 C38 51.2(5) . . . . ?
C34 C30 C35 C36 -171.1(3) . . . . ?
C31 C30 C35 C36 22.9(5) . . . . ?
Ru2 C30 C35 C36 -73.0(4) . . . . ?
C34 C30 C35 C37 71.5(4) . . . . ?
C31 C30 C35 C37 -94.4(4) . . . . ?
Ru2 C30 C35 C37 169.7(3) . . . . ?
C31 C32 C39 C42 -152.9(3) . . . . ?
C33 C32 C39 C42 39.5(5) . . . . ?
Ru2 C32 C39 C42 -60.7(4) . . . . ?
C31 C32 C39 C41 -32.4(4) . . . . ?
C33 C32 C39 C41 160.0(4) . . . . ?
Ru2 C32 C39 C41 59.8(4) . . . . ?
C31 C32 C39 C40 84.0(4) . . . . ?
C33 C32 C39 C40 -83.6(4) . . . . ?
Ru2 C32 C39 C40 176.2(3) . . . . ?
C34 C33 C43 C46 119.0(3) . . . . ?
C32 C33 C43 C46 -73.5(5) . . . . ?
Ru2 C33 C43 C46 25.1(4) . . . . ?
C34 C33 C43 C44 -1.2(4) . . . . ?
C32 C33 C43 C44 166.3(3) . . . . ?
Ru2 C33 C43 C44 -95.1(3) . . . . ?
C34 C33 C43 C45 -117.4(3) . . . . ?
C32 C33 C43 C45 50.1(5) . . . . ?
Ru2 C33 C43 C45 148.7(3) . . . . ?
